data_7104110
loop_
_publ_author_name
'Jones, Cameron'
'Stasch, Andreas'
'Woodul, William D'

_publ_section_title
;
 Gallyl lanthanide complexes containing unsupported Ln-Ga (Ln = Sm, Eu,
 Yb or Tm) bonds.
;
_journal_issue 1
_journal_name_full 'Chemical communications (Cambridge, England)'
_journal_page_first 113
_journal_page_last 115
_journal_paper_doi 10.1039/b817933f
_journal_volume 34
_journal_year 2008
_chemical_formula_sum 'C82 H146 Ce2 I2 N8'
_chemical_formula_weight 1778.11
_chemical_name_systematic
;
?
;
_space_group_IT_number 15
_symmetry_cell_setting monoclinic
_symmetry_space_group_name_Hall '-C 2yc'
_symmetry_space_group_name_H-M 'C 1 2/c 1'
_atom_sites_solution_hydrogens geom
_atom_sites_solution_primary direct
_atom_sites_solution_secondary difmap
_audit_creation_method SHELXL-97
_cell_angle_alpha 90.00
_cell_angle_beta 110.41(3)
_cell_angle_gamma 90.00
_cell_formula_units_Z 4
_cell_length_a 37.609(8)
_cell_length_b 8.9281(18)
_cell_length_c 27.205(5)
_cell_measurement_temperature 123(2)
_cell_volume 8561(3)
_computing_structure_refinement 'SHELXL-97 (Sheldrick, 1997)'
_computing_structure_solution 'SHELXS-97 (Sheldrick, 1990)'
_diffrn_ambient_temperature 123(2)
_diffrn_measured_fraction_theta_full 0.991
_diffrn_measured_fraction_theta_max 0.991
_diffrn_measurement_device_type 'Nonius Kappa CCD'
_diffrn_radiation_monochromator graphite
_diffrn_radiation_source 'fine-focus sealed tube'
_diffrn_radiation_type MoK\a
_diffrn_radiation_wavelength 0.71073
_diffrn_reflns_av_R_equivalents 0.0327
_diffrn_reflns_av_sigmaI/netI 0.0472
_diffrn_reflns_limit_h_max 48
_diffrn_reflns_limit_h_min -47
_diffrn_reflns_limit_k_max 11
_diffrn_reflns_limit_k_min -11
_diffrn_reflns_limit_l_max 34
_diffrn_reflns_limit_l_min -34
_diffrn_reflns_number 17019
_diffrn_reflns_theta_full 27.00
_diffrn_reflns_theta_max 27.00
_diffrn_reflns_theta_min 2.96
_exptl_absorpt_coefficient_mu 1.815
_exptl_absorpt_correction_T_max 0.930
_exptl_absorpt_correction_T_min 0.710
_exptl_absorpt_correction_type multi-scan
_exptl_absorpt_process_details 'Sortav(Blessing, 1995)'
_exptl_crystal_colour 'pale yellow'
_exptl_crystal_density_diffrn 1.380
_exptl_crystal_density_method 'not measured'
_exptl_crystal_description needle
_exptl_crystal_F_000 3664
_exptl_crystal_size_max 0.22
_exptl_crystal_size_mid 0.06
_exptl_crystal_size_min 0.04
_refine_diff_density_max 1.599
_refine_diff_density_min -0.780
_refine_diff_density_rms 0.115
_refine_ls_extinction_method none
_refine_ls_goodness_of_fit_ref 1.038
_refine_ls_hydrogen_treatment constr
_refine_ls_matrix_type full
_refine_ls_number_parameters 421
_refine_ls_number_reflns 9280
_refine_ls_number_restraints 13
_refine_ls_restrained_S_all 1.329
_refine_ls_R_factor_all 0.0597
_refine_ls_R_factor_gt 0.0373
_refine_ls_shift/su_max 0.066
_refine_ls_shift/su_mean 0.002
_refine_ls_structure_factor_coef Fsqd
_refine_ls_weighting_details 'calc w=1/[\s^2^(Fo^2^)+(0.0473P)^2^+15.9824P] where P=(Fo^2^+2Fc^2^)/3'
_refine_ls_weighting_scheme calc
_refine_ls_wR_factor_gt 0.0847
_refine_ls_wR_factor_ref 0.0952
_reflns_number_gt 7146
_reflns_number_total 9280
_reflns_threshold_expression >2sigma(I)
_cod_data_source_file b817933f.txt
_cod_data_source_block '[{Ce[(ArNCH)2](tmeda)(m-I)}2]'
_cod_original_sg_symbol_H-M C2/c
_cod_database_code 7104110

loop_
_symmetry_equiv_pos_as_xyz
'x, y, z'
'-x, y, -z+1/2'
'x+1/2, y+1/2, z'
'-x+1/2, y+1/2, -z+1/2'
'-x, -y, -z'
'x, -y, z-1/2'
'-x+1/2, -y+1/2, -z'
'x+1/2, -y+1/2, z-1/2'

loop_
_atom_site_label
_atom_site_type_symbol
_atom_site_fract_x
_atom_site_fract_y
_atom_site_fract_z
_atom_site_U_iso_or_equiv
_atom_site_adp_type
_atom_site_occupancy
_atom_site_symmetry_multiplicity
_atom_site_calc_flag
_atom_site_refinement_flags
_atom_site_disorder_assembly
_atom_site_disorder_group
Ce1 Ce 0.075346(6) 0.07875(3) 0.047602(8) 0.02132(5) Uani 1 1 d . . .
I1 I 0.005994(7) -0.14552(3) 0.058225(9) 0.02749(7) Uani 1 1 d . . .
N1 N 0.11310(9) 0.0599(4) 0.13356(11) 0.0234(8) Uani 1 1 d . . .
C1 C 0.11762(10) -0.0944(5) 0.12685(14) 0.0250(9) Uani 1 1 d . . .
H1 H 0.1180 -0.1593 0.1547 0.030 Uiso 1 1 calc R . .
N2 N 0.12195(8) -0.0809(4) 0.03902(12) 0.0226(7) Uani 1 1 d . . .
C2 C 0.12154(10) -0.1576(5) 0.08351(14) 0.0251(9) Uani 1 1 d . . .
H2 H 0.1242 -0.2634 0.0835 0.030 Uiso 1 1 calc R . .
N3 N 0.06661(9) 0.3683(4) 0.07194(12) 0.0285(8) Uani 1 1 d . . .
C3 C 0.12713(11) 0.1068(5) 0.18737(14) 0.0268(10) Uani 1 1 d . . .
N4 N 0.11401(10) 0.2848(4) 0.00643(14) 0.0401(9) Uani 1 1 d . . .
C4 C 0.10318(12) 0.1236(5) 0.21650(15) 0.0338(11) Uani 1 1 d . . .
C5 C 0.11848(13) 0.1712(6) 0.26824(16) 0.0407(13) Uani 1 1 d . . .
H5 H 0.1023 0.1807 0.2883 0.049 Uiso 1 1 calc R . .
C6 C 0.15631(13) 0.2050(6) 0.29122(16) 0.0416(12) Uani 1 1 d . . .
H6 H 0.1661 0.2392 0.3265 0.050 Uiso 1 1 calc R . .
C7 C 0.17989(13) 0.1888(5) 0.26277(16) 0.0365(11) Uani 1 1 d . . .
H7 H 0.2061 0.2111 0.2788 0.044 Uiso 1 1 calc R . .
C8 C 0.16604(11) 0.1404(5) 0.21079(15) 0.0277(9) Uani 1 1 d . . .
C9 C 0.06146(12) 0.0838(6) 0.19376(17) 0.0440(13) Uani 1 1 d . . .
H9 H 0.0541 0.0819 0.1547 0.053 Uiso 1 1 calc R . .
C10 C 0.03600(13) 0.1993(8) 0.20729(18) 0.0579(17) Uani 1 1 d . . .
H10A H 0.0394 0.1917 0.2446 0.087 Uiso 1 1 calc R . .
H10B H 0.0094 0.1797 0.1862 0.087 Uiso 1 1 calc R . .
H10C H 0.0429 0.3003 0.1997 0.087 Uiso 1 1 calc R . .
C11 C 0.05423(14) -0.0717(7) 0.21119(19) 0.0571(16) Uani 1 1 d . . .
H11A H 0.0702 -0.1448 0.2018 0.086 Uiso 1 1 calc R . .
H11B H 0.0275 -0.0982 0.1937 0.086 Uiso 1 1 calc R . .
H11C H 0.0603 -0.0724 0.2493 0.086 Uiso 1 1 calc R . .
C12 C 0.19373(11) 0.1212(5) 0.18153(16) 0.0325(11) Uani 1 1 d . . .
H12 H 0.1791 0.0834 0.1455 0.039 Uiso 1 1 calc R . .
C13 C 0.21155(14) 0.2703(6) 0.1760(2) 0.0543(15) Uani 1 1 d . . .
H13A H 0.1915 0.3444 0.1606 0.081 Uiso 1 1 calc R . .
H13B H 0.2265 0.2577 0.1531 0.081 Uiso 1 1 calc R . .
H13C H 0.2281 0.3049 0.2106 0.081 Uiso 1 1 calc R . .
C14 C 0.22367(14) 0.0061(7) 0.20845(19) 0.0531(15) Uani 1 1 d . . .
H14A H 0.2390 0.0424 0.2434 0.080 Uiso 1 1 calc R . .
H14B H 0.2400 -0.0104 0.1877 0.080 Uiso 1 1 calc R . .
H14C H 0.2114 -0.0882 0.2117 0.080 Uiso 1 1 calc R . .
C15 C 0.13885(10) -0.1586(4) 0.00727(15) 0.0255(9) Uani 1 1 d . . .
C16 C 0.11902(11) -0.1709(5) -0.04719(15) 0.0266(9) Uani 1 1 d . . .
C17 C 0.13403(11) -0.2573(5) -0.07789(16) 0.0323(10) Uani 1 1 d . . .
H17 H 0.1204 -0.2659 -0.1144 0.039 Uiso 1 1 calc R . .
C18 C 0.16822(12) -0.3306(5) -0.05648(16) 0.0351(11) Uani 1 1 d . . .
H18 H 0.1774 -0.3933 -0.0776 0.042 Uiso 1 1 calc R . .
C19 C 0.18888(11) -0.3116(5) -0.00388(16) 0.0329(10) Uani 1 1 d . . .
H19 H 0.2130 -0.3586 0.0105 0.039 Uiso 1 1 calc R . .
C20 C 0.17550(11) -0.2255(5) 0.02867(15) 0.0283(10) Uani 1 1 d . . .
C21 C 0.07993(11) -0.1038(5) -0.07199(15) 0.0284(10) Uani 1 1 d . . .
H21 H 0.0786 -0.0141 -0.0507 0.034 Uiso 1 1 calc R . .
C22 C 0.04998(12) -0.2125(6) -0.06893(17) 0.0372(11) Uani 1 1 d . . .
H22A H 0.0512 -0.3042 -0.0881 0.056 Uiso 1 1 calc R . .
H22B H 0.0248 -0.1668 -0.0846 0.056 Uiso 1 1 calc R . .
H22C H 0.0545 -0.2370 -0.0321 0.056 Uiso 1 1 calc R . .
C23 C 0.07070(13) -0.0504(6) -0.12890(15) 0.0375(12) Uani 1 1 d . . .
H23A H 0.0922 0.0064 -0.1316 0.056 Uiso 1 1 calc R . .
H23B H 0.0482 0.0138 -0.1390 0.056 Uiso 1 1 calc R . .
H23C H 0.0658 -0.1373 -0.1523 0.056 Uiso 1 1 calc R . .
C24 C 0.20162(11) -0.1998(5) 0.08479(15) 0.0307(10) Uani 1 1 d . . .
H24 H 0.1892 -0.1256 0.1011 0.037 Uiso 1 1 calc R . .
C25 C 0.20813(13) -0.3435(5) 0.11706(18) 0.0417(12) Uani 1 1 d . . .
H25A H 0.1838 -0.3804 0.1180 0.063 Uiso 1 1 calc R . .
H25B H 0.2253 -0.3230 0.1529 0.063 Uiso 1 1 calc R . .
H25C H 0.2195 -0.4194 0.1011 0.063 Uiso 1 1 calc R . .
C26 C 0.23947(12) -0.1332(6) 0.08611(19) 0.0453(13) Uani 1 1 d . . .
H26A H 0.2517 -0.2020 0.0689 0.068 Uiso 1 1 calc R . .
H26B H 0.2560 -0.1182 0.1226 0.068 Uiso 1 1 calc R . .
H26C H 0.2349 -0.0368 0.0677 0.068 Uiso 1 1 calc R . .
C27 C 0.07176(11) 0.4620(5) 0.02977(16) 0.0316(10) Uani 1 1 d . . .
H27A H 0.0691 0.5689 0.0374 0.038 Uiso 1 1 calc R . .
H27B H 0.0517 0.4374 -0.0040 0.038 Uiso 1 1 calc R . .
C28 C 0.11024(12) 0.4372(5) 0.02497(17) 0.0334(11) Uani 1 1 d . . .
H28A H 0.1140 0.5113 0.0001 0.040 Uiso 1 1 calc R . .
H28B H 0.1303 0.4536 0.0596 0.040 Uiso 1 1 calc R . .
C29 C 0.09267(13) 0.4199(5) 0.12373(17) 0.0384(12) Uani 1 1 d . . .
H29A H 0.0897 0.5281 0.1270 0.058 Uiso 1 1 calc R . .
H29B H 0.1189 0.3979 0.1269 0.058 Uiso 1 1 calc R . .
H29C H 0.0867 0.3680 0.1516 0.058 Uiso 1 1 calc R . .
C30 C 0.02775(11) 0.3906(6) 0.07143(17) 0.0371(12) Uani 1 1 d . . .
H30A H 0.0238 0.4968 0.0771 0.056 Uiso 1 1 calc R . .
H30B H 0.0239 0.3309 0.0994 0.056 Uiso 1 1 calc R . .
H30C H 0.0096 0.3590 0.0374 0.056 Uiso 1 1 calc R . .
C31 C 0.09909(18) 0.2880(7) -0.05132(19) 0.0861(19) Uani 1 1 d . . .
H31A H 0.0721 0.3137 -0.0636 0.129 Uiso 1 1 calc R . .
H31B H 0.1024 0.1892 -0.0649 0.129 Uiso 1 1 calc R . .
H31C H 0.1129 0.3631 -0.0638 0.129 Uiso 1 1 calc R . .
C32 C 0.15479(14) 0.2463(6) 0.0251(3) 0.0749(18) Uani 1 1 d . . .
H32A H 0.1687 0.3234 0.0136 0.112 Uiso 1 1 calc R . .
H32B H 0.1582 0.1492 0.0106 0.112 Uiso 1 1 calc R . .
H32C H 0.1645 0.2409 0.0635 0.112 Uiso 1 1 calc R . .
C33 C -0.0006(4) -0.4168(15) 0.2734(4) 0.189(6) Uiso 1 1 d D . .
H33A H -0.0154 -0.5048 0.2773 0.226 Uiso 1 1 calc R . .
H33B H -0.0142 -0.3259 0.2779 0.226 Uiso 1 1 calc R . .
C34 C 0.0377(3) -0.421(2) 0.3164(6) 0.240(8) Uiso 1 1 d D . .
H34A H 0.0388 -0.3281 0.3368 0.289 Uiso 1 1 calc R . .
H34B H 0.0361 -0.5043 0.3395 0.289 Uiso 1 1 calc R . .
C35 C 0.0757(3) -0.4344(14) 0.3128(4) 0.171(5) Uiso 1 1 d D . .
H35A H 0.0735 -0.4730 0.2781 0.256 Uiso 1 1 calc R . .
H35B H 0.0911 -0.5034 0.3399 0.256 Uiso 1 1 calc R . .
H35C H 0.0879 -0.3357 0.3180 0.256 Uiso 1 1 calc R . .
C36 C 0.2100(5) 0.0598(17) -0.0584(7) 0.082(5) Uiso 0.444(7) 1 d PD A 1
H36A H 0.1939 0.0047 -0.0893 0.123 Uiso 0.444(7) 1 calc PR A 1
H36B H 0.1987 0.0562 -0.0310 0.123 Uiso 0.444(7) 1 calc PR A 1
H36C H 0.2353 0.0140 -0.0453 0.123 Uiso 0.444(7) 1 calc PR A 1
C38 C 0.1923(6) 0.197(2) -0.1286(6) 0.110(7) Uiso 0.444(7) 1 d PD A 1
H38A H 0.1689 0.1439 -0.1294 0.132 Uiso 0.444(7) 1 calc PR A 1
H38B H 0.2074 0.1235 -0.1401 0.132 Uiso 0.444(7) 1 calc PR A 1
C41 C 0.1657(4) 0.3905(14) -0.2646(5) 0.050(3) Uiso 0.444(7) 1 d PD A 1
H41A H 0.1438 0.4537 -0.2675 0.076 Uiso 0.444(7) 1 calc PR A 1
H41B H 0.1627 0.3479 -0.2990 0.076 Uiso 0.444(7) 1 calc PR A 1
H41C H 0.1889 0.4510 -0.2523 0.076 Uiso 0.444(7) 1 calc PR A 1
C40 C 0.1685(4) 0.2671(16) -0.2266(5) 0.072(4) Uiso 0.444(7) 1 d PD A 1
H40A H 0.1435 0.2165 -0.2369 0.086 Uiso 0.444(7) 1 calc PR A 1
H40B H 0.1871 0.1928 -0.2298 0.086 Uiso 0.444(7) 1 calc PR A 1
C40A C 0.1696(4) 0.3774(16) -0.2020(5) 0.100(5) Uiso 0.556(7) 1 d PD A 2
H40C H 0.1971 0.4002 -0.1894 0.120 Uiso 0.556(7) 1 calc PR A 2
H40D H 0.1574 0.4454 -0.1839 0.120 Uiso 0.556(7) 1 calc PR A 2
C38A C 0.1700(4) 0.182(2) -0.1317(5) 0.128(7) Uiso 0.556(7) 1 d PD A 2
H38C H 0.1654 0.2743 -0.1145 0.154 Uiso 0.556(7) 1 calc PR A 2
H38D H 0.1510 0.1068 -0.1304 0.154 Uiso 0.556(7) 1 calc PR A 2
C39 C 0.1795(5) 0.311(2) -0.1713(5) 0.097(6) Uiso 0.444(7) 1 d PD A 1
H39A H 0.1577 0.3646 -0.1672 0.116 Uiso 0.444(7) 1 calc PR A 1
H39B H 0.2003 0.3854 -0.1645 0.116 Uiso 0.444(7) 1 calc PR A 1
C37A C 0.2062(4) 0.128(2) -0.1032(5) 0.121(6) Uiso 0.556(7) 1 d PD A 2
H37A H 0.2243 0.2004 -0.1091 0.145 Uiso 0.556(7) 1 calc PR A 2
H37B H 0.2091 0.0337 -0.1204 0.145 Uiso 0.556(7) 1 calc PR A 2
C37 C 0.2135(8) 0.224(2) -0.0735(8) 0.188(12) Uiso 0.444(7) 1 d PD A 1
H37C H 0.2008 0.2956 -0.0572 0.225 Uiso 0.444(7) 1 calc PR A 1
H37D H 0.2400 0.2557 -0.0669 0.225 Uiso 0.444(7) 1 calc PR A 1
C36A C 0.2211(4) 0.0953(14) -0.0430(4) 0.064(3) Uiso 0.556(7) 1 d PD A 2
H36D H 0.2084 0.1619 -0.0257 0.096 Uiso 0.556(7) 1 calc PR A 2
H36E H 0.2485 0.1126 -0.0286 0.096 Uiso 0.556(7) 1 calc PR A 2
H36F H 0.2157 -0.0091 -0.0371 0.096 Uiso 0.556(7) 1 calc PR A 2
C39A C 0.1637(5) 0.2176(17) -0.1891(6) 0.117(6) Uiso 0.556(7) 1 d PD A 2
H39C H 0.1810 0.1536 -0.2003 0.141 Uiso 0.556(7) 1 calc PR A 2
H39D H 0.1375 0.1884 -0.2104 0.141 Uiso 0.556(7) 1 calc PR A 2
C41A C 0.1527(4) 0.4032(16) -0.2608(5) 0.076(4) Uiso 0.556(7) 1 d PD A 2
H41D H 0.1646 0.3349 -0.2787 0.115 Uiso 0.556(7) 1 calc PR A 2
H41E H 0.1573 0.5070 -0.2687 0.115 Uiso 0.556(7) 1 calc PR A 2
H41F H 0.1253 0.3843 -0.2730 0.115 Uiso 0.556(7) 1 calc PR A 2

loop_
_atom_site_aniso_label
_atom_site_aniso_U_11
_atom_site_aniso_U_22
_atom_site_aniso_U_33
_atom_site_aniso_U_23
_atom_site_aniso_U_13
_atom_site_aniso_U_12
Ce1 0.01905(10) 0.02374(12) 0.01947(9) -0.00030(9) 0.00456(8) 0.00006(9)
I1 0.02325(12) 0.03104(15) 0.02500(12) 0.00276(11) 0.00441(10) -0.00177(11)
N1 0.0224(16) 0.0258(18) 0.0181(14) 0.0004(13) 0.0021(13) -0.0005(14)
C1 0.0223(18) 0.028(2) 0.0241(17) 0.0040(16) 0.0069(15) 0.0001(17)
N2 0.0189(15) 0.0257(18) 0.0230(14) 0.0002(13) 0.0069(12) 0.0037(14)
C2 0.0199(18) 0.025(2) 0.0278(19) 0.0018(16) 0.0046(15) -0.0017(16)
N3 0.0264(17) 0.0275(19) 0.0286(17) 0.0032(14) 0.0059(14) 0.0024(15)
C3 0.0258(19) 0.031(2) 0.0204(17) 0.0022(16) 0.0041(15) -0.0007(17)
N4 0.050(2) 0.027(2) 0.054(2) -0.0057(17) 0.0321(17) -0.0101(18)
C4 0.031(2) 0.049(3) 0.0207(18) -0.0006(18) 0.0078(16) -0.001(2)
C5 0.037(2) 0.063(3) 0.0216(19) -0.004(2) 0.0091(18) -0.003(2)
C6 0.039(2) 0.061(3) 0.0199(19) -0.007(2) 0.0038(18) -0.005(2)
C7 0.031(2) 0.044(3) 0.025(2) -0.0029(19) -0.0025(18) -0.002(2)
C8 0.0258(19) 0.027(2) 0.0286(19) 0.0004(17) 0.0068(16) -0.0005(17)
C9 0.031(2) 0.076(4) 0.025(2) -0.009(2) 0.0110(18) -0.006(2)
C10 0.033(2) 0.108(5) 0.032(2) -0.011(3) 0.011(2) 0.006(3)
C11 0.043(3) 0.086(4) 0.045(3) -0.009(3) 0.019(2) -0.023(3)
C12 0.024(2) 0.039(3) 0.031(2) -0.0035(19) 0.0058(17) -0.0013(19)
C13 0.053(3) 0.061(4) 0.056(3) -0.009(3) 0.029(2) -0.019(3)
C14 0.039(3) 0.071(4) 0.040(3) -0.010(3) 0.002(2) 0.014(3)
C15 0.0205(18) 0.022(2) 0.034(2) 0.0016(16) 0.0102(16) -0.0042(16)
C16 0.0244(18) 0.032(2) 0.0256(18) 0.0018(16) 0.0110(15) 0.0006(17)
C17 0.034(2) 0.037(3) 0.0308(19) -0.0016(18) 0.0163(17) 0.0021(19)
C18 0.033(2) 0.040(3) 0.036(2) -0.0054(19) 0.0168(18) 0.003(2)
C19 0.027(2) 0.032(2) 0.043(2) 0.0007(19) 0.0151(18) 0.0035(18)
C20 0.028(2) 0.025(2) 0.033(2) 0.0007(17) 0.0128(17) -0.0008(17)
C21 0.031(2) 0.032(2) 0.0199(17) -0.0029(16) 0.0060(16) -0.0024(18)
C22 0.030(2) 0.042(3) 0.038(2) 0.002(2) 0.0086(19) 0.000(2)
C23 0.038(2) 0.050(3) 0.0217(19) 0.0009(19) 0.0072(18) 0.003(2)
C24 0.0239(19) 0.033(2) 0.031(2) 0.0006(18) 0.0050(17) 0.0008(18)
C25 0.040(3) 0.040(3) 0.041(2) 0.002(2) 0.008(2) 0.009(2)
C26 0.027(2) 0.058(3) 0.048(3) -0.008(2) 0.010(2) -0.004(2)
C27 0.031(2) 0.025(2) 0.035(2) 0.0013(18) 0.0059(18) 0.0017(18)
C28 0.033(2) 0.029(2) 0.036(2) 0.0000(18) 0.0090(18) -0.0027(19)
C29 0.037(2) 0.036(3) 0.036(2) -0.001(2) 0.004(2) 0.000(2)
C30 0.023(2) 0.045(3) 0.040(2) -0.007(2) 0.0070(18) -0.0024(19)
C31 0.140(4) 0.090(4) 0.054(3) -0.040(3) 0.067(3) -0.078(4)
C32 0.064(3) 0.036(3) 0.157(5) 0.009(3) 0.078(3) 0.000(3)

loop_
_atom_type_symbol
_atom_type_description
_atom_type_scat_dispersion_real
_atom_type_scat_dispersion_imag
_atom_type_scat_source
C C 0.0033 0.0016 'International Tables Vol C Tables 4.2.6.8 and 6.1.1.4'
H H 0.0000 0.0000 'International Tables Vol C Tables 4.2.6.8 and 6.1.1.4'
N N 0.0061 0.0033 'International Tables Vol C Tables 4.2.6.8 and 6.1.1.4'
I I -0.4742 1.8119 'International Tables Vol C Tables 4.2.6.8 and 6.1.1.4'
Ce Ce -0.2486 2.6331 'International Tables Vol C Tables 4.2.6.8 and 6.1.1.4'

loop_
_geom_angle_atom_site_label_1
_geom_angle_atom_site_label_2
_geom_angle_atom_site_label_3
_geom_angle
_geom_angle_site_symmetry_1
_geom_angle_site_symmetry_3
_geom_angle_publ_flag
N1 Ce1 N2 80.60(11) . . ?
N1 Ce1 C1 31.71(12) . . ?
N2 Ce1 C1 58.14(11) . . ?
N1 Ce1 C2 58.50(12) . . ?
N2 Ce1 C2 31.23(11) . . ?
C1 Ce1 C2 29.36(12) . . ?
N1 Ce1 N3 84.56(11) . . ?
N2 Ce1 N3 139.88(11) . . ?
C1 Ce1 N3 116.18(11) . . ?
C2 Ce1 N3 140.83(10) . . ?
N1 Ce1 N4 103.50(11) . . ?
N2 Ce1 N4 81.30(11) . . ?
C1 Ce1 N4 117.02(11) . . ?
C2 Ce1 N4 107.45(11) . . ?
N3 Ce1 N4 66.26(11) . . ?
N1 Ce1 I1 95.27(8) . . ?
N2 Ce1 I1 106.00(8) . . ?
C1 Ce1 I1 81.29(9) . . ?
C2 Ce1 I1 85.65(8) . . ?
N3 Ce1 I1 112.36(7) . . ?
N4 Ce1 I1 160.82(8) . . ?
N1 Ce1 I1 157.56(8) . 5 ?
N2 Ce1 I1 120.09(7) . 5 ?
C1 Ce1 I1 151.37(8) . 5 ?
C2 Ce1 I1 135.40(8) . 5 ?
N3 Ce1 I1 83.76(7) . 5 ?
N4 Ce1 I1 89.18(8) . 5 ?
I1 Ce1 I1 71.759(18) . 5 ?
Ce1 I1 Ce1 108.241(18) . 5 ?
C1 N1 C3 113.6(3) . . ?
C1 N1 Ce1 90.0(2) . . ?
C3 N1 Ce1 154.3(3) . . ?
C2 C1 N1 124.9(4) . . ?
C2 C1 Ce1 75.8(2) . . ?
N1 C1 Ce1 58.33(18) . . ?
C2 N2 C15 115.5(3) . . ?
C2 N2 Ce1 88.7(2) . . ?
C15 N2 Ce1 150.6(2) . . ?
C1 C2 N2 125.8(4) . . ?
C1 C2 Ce1 74.8(2) . . ?
N2 C2 Ce1 60.08(19) . . ?
C30 N3 C29 107.0(3) . . ?
C30 N3 C27 108.3(3) . . ?
C29 N3 C27 109.8(3) . . ?
C30 N3 Ce1 109.3(3) . . ?
C29 N3 Ce1 115.6(3) . . ?
C27 N3 Ce1 106.7(2) . . ?
C4 C3 C8 119.5(4) . . ?
C4 C3 N1 121.9(3) . . ?
C8 C3 N1 118.5(4) . . ?
C31 N4 C28 107.5(4) . . ?
C31 N4 C32 109.6(4) . . ?
C28 N4 C32 108.0(4) . . ?
C31 N4 Ce1 112.4(3) . . ?
C28 N4 Ce1 110.1(3) . . ?
C32 N4 Ce1 109.3(3) . . ?
C5 C4 C3 119.1(4) . . ?
C5 C4 C9 119.3(4) . . ?
C3 C4 C9 121.5(4) . . ?
C6 C5 C4 121.7(4) . . ?
C7 C6 C5 119.4(4) . . ?
C6 C7 C8 121.2(4) . . ?
C7 C8 C3 119.1(4) . . ?
C7 C8 C12 118.9(4) . . ?
C3 C8 C12 122.0(4) . . ?
C4 C9 C11 111.0(4) . . ?
C4 C9 C10 112.8(4) . . ?
C11 C9 C10 110.1(4) . . ?
C14 C12 C13 111.3(4) . . ?
C14 C12 C8 110.6(4) . . ?
C13 C12 C8 111.0(4) . . ?
C16 C15 N2 119.5(3) . . ?
C16 C15 C20 118.5(4) . . ?
N2 C15 C20 122.0(3) . . ?
C17 C16 C15 119.7(4) . . ?
C17 C16 C21 119.1(3) . . ?
C15 C16 C21 120.9(4) . . ?
C18 C17 C16 121.5(4) . . ?
C19 C18 C17 119.0(4) . . ?
C18 C19 C20 122.0(4) . . ?
C19 C20 C15 118.9(4) . . ?
C19 C20 C24 118.2(4) . . ?
C15 C20 C24 122.8(4) . . ?
C22 C21 C16 110.4(4) . . ?
C22 C21 C23 110.1(3) . . ?
C16 C21 C23 114.5(4) . . ?
C20 C24 C25 111.7(4) . . ?
C20 C24 C26 110.6(4) . . ?
C25 C24 C26 110.6(4) . . ?
N3 C27 C28 111.7(3) . . ?
N4 C28 C27 111.9(4) . . ?
C33 C33 C34 114.4(16) 2 . ?
C35 C34 C33 129.7(13) . . ?
C37 C38 C39 126.9(17) . . ?
C39 C40 C41 116.1(13) . . ?
C39A C40A C41A 110.4(12) . . ?
C37A C38A C39A 114.4(14) . . ?
C40 C39 C38 120.9(15) . . ?
C38A C37A C36A 124.8(14) . . ?
C38 C37 C36 92.7(15) . . ?
C40A C39A C38A 116.8(14) . . ?

loop_
_geom_bond_atom_site_label_1
_geom_bond_atom_site_label_2
_geom_bond_distance
_geom_bond_site_symmetry_2
_geom_bond_publ_flag
Ce1 N1 2.280(3) . ?
Ce1 N2 2.333(3) . ?
Ce1 C1 2.679(4) . ?
Ce1 C2 2.691(4) . ?
Ce1 N3 2.717(4) . ?
Ce1 N4 2.808(4) . ?
Ce1 I1 3.3795(6) . ?
Ce1 I1 3.4438(14) 5 ?
I1 Ce1 3.4438(14) 5 ?
N1 C1 1.408(5) . ?
N1 C3 1.434(5) . ?
C1 C2 1.361(5) . ?
N2 C2 1.396(5) . ?
N2 C15 1.419(5) . ?
N3 C30 1.470(5) . ?
N3 C29 1.482(5) . ?
N3 C27 1.486(5) . ?
C3 C4 1.400(6) . ?
C3 C8 1.410(6) . ?
N4 C31 1.473(6) . ?
N4 C28 1.476(6) . ?
N4 C32 1.478(6) . ?
C4 C5 1.389(6) . ?
C4 C9 1.514(6) . ?
C5 C6 1.373(6) . ?
C6 C7 1.373(6) . ?
C7 C8 1.394(6) . ?
C8 C12 1.525(6) . ?
C9 C11 1.523(8) . ?
C9 C10 1.537(7) . ?
C12 C14 1.511(7) . ?
C12 C13 1.522(7) . ?
C15 C16 1.412(5) . ?
C15 C20 1.427(5) . ?
C16 C17 1.393(6) . ?
C16 C21 1.511(6) . ?
C17 C18 1.378(6) . ?
C18 C19 1.380(6) . ?
C19 C20 1.392(6) . ?
C20 C24 1.517(5) . ?
C21 C22 1.511(6) . ?
C21 C23 1.540(5) . ?
C24 C25 1.525(6) . ?
C24 C26 1.532(6) . ?
C27 C28 1.514(6) . ?
C33 C33 1.29(2) 2 ?
C33 C34 1.507(14) . ?
C34 C35 1.472(14) . ?
C36 C37 1.54(2) . ?
C38 C37 1.451(19) . ?
C38 C39 1.494(18) . ?
C41 C40 1.489(15) . ?
C40 C39 1.468(16) . ?
C40A C39A 1.504(17) . ?
C40A C41A 1.519(14) . ?
C38A C37A 1.397(17) . ?
C38A C39A 1.529(16) . ?
C37A C36A 1.562(15) . ?
